data_7025746
loop_
_publ_author_name
'Scott, Greig'
'McAnaw, Amelia'
'McKay, David'
'Boyd, Alan S. F.'
'Ellis, David'
'Rosair, Georgina M.'
'Macgregor, Stuart A.'
'Welch, Alan J.'
'Laschi, Franco'
'Rossi, Fulvio'
'Zanello, Piero'

_publ_section_title
;
 Supraicosahedral indenyl cobaltacarboranes.
;
_journal_issue 22
_journal_name_full 'Dalton transactions (Cambridge, England : 2003)'
_journal_page_first 5286
_journal_page_last 5300
_journal_paper_doi 10.1039/c003067h
_journal_volume 39
_journal_year 2010
_chemical_formula_sum 'C12 H21 B10 Co'
_chemical_formula_weight 332.32
_chemical_name_systematic
;
?
;
_space_group_IT_number 2
_symmetry_cell_setting triclinic
_symmetry_space_group_name_Hall '-P 1'
_symmetry_space_group_name_H-M 'P -1'
_atom_sites_solution_hydrogens geom
_atom_sites_solution_primary direct
_atom_sites_solution_secondary difmap
_audit_creation_method SHELXL-97
_cell_angle_alpha 101.925(2)
_cell_angle_beta 99.156(3)
_cell_angle_gamma 102.443(2)
_cell_formula_units_Z 2
_cell_length_a 7.2421(3)
_cell_length_b 9.1848(4)
_cell_length_c 12.8122(6)
_cell_measurement_reflns_used 7053
_cell_measurement_temperature 100(2)
_cell_measurement_theta_max 29.21
_cell_measurement_theta_min 2.35
_cell_volume 795.54(6)
_computing_cell_refinement 'Bruker SAINT'
_computing_data_collection 'Bruker APEX2'
_computing_data_reduction 'Bruker SAINT'
_computing_molecular_graphics 'Bruker SHELXTL'
_computing_publication_material 'Bruker SHELXTL'
_computing_structure_refinement 'SHELXL-97 (Sheldrick, 2008)'
_computing_structure_solution 'SHELXS-97 (Sheldrick, 2008)'
_diffrn_ambient_temperature 100(2)
_diffrn_measured_fraction_theta_full 0.981
_diffrn_measured_fraction_theta_max 0.926
_diffrn_measurement_device_type 'Bruker APEX-II CCD'
_diffrn_measurement_method '\f and \w scans'
_diffrn_radiation_monochromator graphite
_diffrn_radiation_source 'fine-focus sealed tube'
_diffrn_radiation_type MoK\a
_diffrn_radiation_wavelength 0.71073
_diffrn_reflns_av_R_equivalents 0.0340
_diffrn_reflns_av_sigmaI/netI 0.0397
_diffrn_reflns_limit_h_max 9
_diffrn_reflns_limit_h_min -9
_diffrn_reflns_limit_k_max 12
_diffrn_reflns_limit_k_min -12
_diffrn_reflns_limit_l_max 17
_diffrn_reflns_limit_l_min -17
_diffrn_reflns_number 15146
_diffrn_reflns_theta_full 25.00
_diffrn_reflns_theta_max 29.25
_diffrn_reflns_theta_min 2.35
_exptl_absorpt_coefficient_mu 1.063
_exptl_absorpt_correction_T_max 0.9198
_exptl_absorpt_correction_T_min 0.5495
_exptl_absorpt_correction_type multi-scan
_exptl_absorpt_process_details 'SADABS (Bruker, 2009)'
_exptl_crystal_colour red
_exptl_crystal_density_diffrn 1.387
_exptl_crystal_density_method 'not measured'
_exptl_crystal_description PLATE
_exptl_crystal_F_000 340
_exptl_crystal_size_max 0.64
_exptl_crystal_size_mid 0.60
_exptl_crystal_size_min 0.08
_refine_diff_density_max 0.383
_refine_diff_density_min -0.449
_refine_diff_density_rms 0.068
_refine_ls_extinction_method none
_refine_ls_goodness_of_fit_ref 1.070
_refine_ls_hydrogen_treatment mixed
_refine_ls_matrix_type full
_refine_ls_number_parameters 227
_refine_ls_number_reflns 4002
_refine_ls_number_restraints 0
_refine_ls_restrained_S_all 1.070
_refine_ls_R_factor_all 0.0448
_refine_ls_R_factor_gt 0.0361
_refine_ls_shift/su_max 0.001
_refine_ls_shift/su_mean 0.000
_refine_ls_structure_factor_coef Fsqd
_refine_ls_weighting_details 'calc w=1/[\s^2^(Fo^2^)+(0.0330P)^2^+0.5825P] where P=(Fo^2^+2Fc^2^)/3'
_refine_ls_weighting_scheme calc
_refine_ls_wR_factor_gt 0.0819
_refine_ls_wR_factor_ref 0.0852
_reflns_number_gt 3458
_reflns_number_total 4002
_reflns_threshold_expression >2sigma(I)
_cod_data_source_file c003067h.txt
_cod_data_source_block x82891
_cod_depositor_comments
;
The following automatic conversions were performed:

'_symmetry_cell_setting' value 'Triclinic' changed to 'triclinic'
according to /home/saulius/struct/CIF-dictionaries/cif_core.dic
dictionary named 'cif_core.dic' version 2.4.2 from 2011-04-26.

Automatic conversion script
Id: cif_fix_values 1891 2012-01-12 08:04:46Z andrius 
;
_cod_original_sg_symbol_H-M P-1
_cod_database_code 7025746

loop_
_symmetry_equiv_pos_as_xyz
'x, y, z'
'-x, -y, -z'

loop_
_atom_site_label
_atom_site_type_symbol
_atom_site_fract_x
_atom_site_fract_y
_atom_site_fract_z
_atom_site_U_iso_or_equiv
_atom_site_adp_type
_atom_site_occupancy
_atom_site_symmetry_multiplicity
_atom_site_calc_flag
_atom_site_refinement_flags
Co4 Co 0.32789(4) 0.43205(3) 0.20911(2) 0.01566(9) Uani 1 1 d .
C1 C 0.1204(3) 0.5354(2) 0.16326(17) 0.0204(4) Uani 1 1 d .
H1 H -0.0065 0.4962 0.1097 0.024 Uiso 1 1 calc R
B2 B 0.2939(3) 0.6087(3) 0.11995(19) 0.0203(5) Uani 1 1 d .
H2 H 0.275(3) 0.600(3) 0.0327(18) 0.024 Uiso 1 1 d .
B3 B 0.1144(3) 0.5313(3) 0.28228(19) 0.0201(4) Uani 1 1 d .
H3 H -0.021(3) 0.473(3) 0.3039(18) 0.024 Uiso 1 1 d .
B5 B 0.1750(3) 0.7231(3) 0.2345(2) 0.0217(5) Uani 1 1 d .
H5 H 0.060(3) 0.776(3) 0.2220(18) 0.026 Uiso 1 1 d .
B6 B 0.5346(3) 0.6390(3) 0.20124(19) 0.0208(5) Uani 1 1 d .
H6 H 0.646(3) 0.622(3) 0.1474(18) 0.025 Uiso 1 1 d .
B7 B 0.3388(3) 0.5423(3) 0.37615(19) 0.0205(5) Uani 1 1 d .
H7 H 0.314(3) 0.482(3) 0.4353(18) 0.025 Uiso 1 1 d .
C8 C 0.2390(3) 0.6963(2) 0.37776(17) 0.0222(4) Uani 1 1 d .
B9 B 0.4234(3) 0.7940(3) 0.2090(2) 0.0225(5) Uani 1 1 d .
H9 H 0.4544 0.8865 0.1645 0.027 Uiso 1 1 calc R
B10 B 0.5577(3) 0.5926(3) 0.33145(19) 0.0200(4) Uani 1 1 d .
H10 H 0.681(3) 0.552(3) 0.3622(18) 0.024 Uiso 1 1 d .
B11 B 0.3788(3) 0.8412(3) 0.3401(2) 0.0241(5) Uani 1 1 d .
H11 H 0.3750 0.9627 0.3747 0.029 Uiso 1 1 calc R
B12 B 0.4802(3) 0.7304(3) 0.42221(19) 0.0224(5) Uani 1 1 d .
H12 H 0.5535 0.7779 0.5104 0.027 Uiso 1 1 calc R
B13 B 0.5958(3) 0.7880(3) 0.3201(2) 0.0237(5) Uani 1 1 d .
H13 H 0.7425 0.8710 0.3442 0.028 Uiso 1 1 calc R
C40 C 0.2171(3) 0.1971(2) 0.21052(16) 0.0190(4) Uani 1 1 d .
C41 C 0.4231(3) 0.2530(2) 0.24880(17) 0.0211(4) Uani 1 1 d .
H41 H 0.4981 0.2537 0.3216 0.025 Uiso 1 1 calc R
C42 C 0.5027(3) 0.2975(2) 0.16166(18) 0.0241(4) Uani 1 1 d .
H42 H 0.6437 0.3347 0.1633 0.029 Uiso 1 1 calc R
C43 C 0.3498(3) 0.2785(2) 0.07229(17) 0.0233(4) Uani 1 1 d .
H43 H 0.3637 0.3015 0.0005 0.028 Uiso 1 1 calc R
C44 C 0.1717(3) 0.2140(2) 0.10102(16) 0.0194(4) Uani 1 1 d .
C45 C -0.0248(3) 0.1707(2) 0.04302(18) 0.0246(4) Uani 1 1 d .
H45 H -0.0576 0.1821 -0.0291 0.029 Uiso 1 1 calc R
C46 C -0.1637(3) 0.1125(2) 0.0940(2) 0.0284(5) Uani 1 1 d .
H46 H -0.2951 0.0826 0.0561 0.034 Uiso 1 1 calc R
C47 C -0.1190(3) 0.0947(2) 0.2025(2) 0.0290(5) Uani 1 1 d .
H47 H -0.2210 0.0525 0.2345 0.035 Uiso 1 1 calc R
C48 C 0.0658(3) 0.1368(2) 0.26104(19) 0.0248(4) Uani 1 1 d .
H48 H 0.0937 0.1264 0.3337 0.030 Uiso 1 1 calc R
C81 C 0.1234(3) 0.7423(3) 0.46268(19) 0.0310(5) Uani 1 1 d .
H81 H 0.0908 0.6590 0.4989 0.047 Uiso 1 1 calc R
H82 H 0.0041 0.7614 0.4268 0.047 Uiso 1 1 calc R
H83 H 0.2008 0.8361 0.5170 0.047 Uiso 1 1 calc R

loop_
_atom_site_aniso_label
_atom_site_aniso_U_11
_atom_site_aniso_U_22
_atom_site_aniso_U_33
_atom_site_aniso_U_23
_atom_site_aniso_U_13
_atom_site_aniso_U_12
Co4 0.01574(13) 0.01366(14) 0.01880(15) 0.00502(10) 0.00623(10) 0.00357(10)
C1 0.0191(9) 0.0168(10) 0.0250(10) 0.0057(8) 0.0029(8) 0.0049(8)
B2 0.0199(10) 0.0178(11) 0.0225(12) 0.0064(9) 0.0017(9) 0.0045(9)
B3 0.0180(10) 0.0169(11) 0.0251(12) 0.0026(9) 0.0062(9) 0.0049(8)
B5 0.0229(11) 0.0157(11) 0.0244(12) 0.0042(9) 0.0006(9) 0.0050(9)
B6 0.0192(10) 0.0198(11) 0.0235(12) 0.0088(9) 0.0054(9) 0.0015(9)
B7 0.0242(11) 0.0185(11) 0.0186(11) 0.0048(9) 0.0058(9) 0.0038(9)
C8 0.0239(10) 0.0173(10) 0.0238(11) 0.0017(8) 0.0041(8) 0.0062(8)
B9 0.0218(11) 0.0166(11) 0.0270(12) 0.0098(9) 0.0007(9) 0.0000(9)
B10 0.0189(10) 0.0195(11) 0.0215(11) 0.0068(9) 0.0034(9) 0.0036(9)
B11 0.0251(11) 0.0148(11) 0.0283(13) 0.0040(9) -0.0012(10) 0.0031(9)
B12 0.0245(11) 0.0192(11) 0.0217(12) 0.0042(9) 0.0019(9) 0.0053(9)
B13 0.0219(11) 0.0194(12) 0.0263(12) 0.0068(10) 0.0012(9) -0.0005(9)
C40 0.0226(10) 0.0119(9) 0.0251(10) 0.0066(8) 0.0074(8) 0.0061(8)
C41 0.0208(9) 0.0180(10) 0.0273(11) 0.0064(8) 0.0056(8) 0.0095(8)
C42 0.0217(10) 0.0204(10) 0.0337(12) 0.0052(9) 0.0116(9) 0.0098(8)
C43 0.0313(11) 0.0177(10) 0.0236(11) 0.0037(8) 0.0142(9) 0.0077(9)
C44 0.0250(10) 0.0130(9) 0.0213(10) 0.0032(8) 0.0072(8) 0.0069(8)
C45 0.0280(11) 0.0160(10) 0.0264(11) 0.0003(8) 0.0008(9) 0.0070(8)
C46 0.0200(10) 0.0153(10) 0.0447(14) -0.0003(9) 0.0018(9) 0.0052(8)
C47 0.0258(11) 0.0156(10) 0.0491(14) 0.0093(10) 0.0182(10) 0.0044(8)
C48 0.0298(11) 0.0172(10) 0.0338(12) 0.0128(9) 0.0152(9) 0.0073(9)
C81 0.0334(12) 0.0274(12) 0.0310(12) -0.0004(10) 0.0079(10) 0.0117(10)

loop_
_atom_type_symbol
_atom_type_description
_atom_type_scat_dispersion_real
_atom_type_scat_dispersion_imag
_atom_type_scat_source
C C 0.0033 0.0016 'International Tables Vol C Tables 4.2.6.8 and 6.1.1.4'
H H 0.0000 0.0000 'International Tables Vol C Tables 4.2.6.8 and 6.1.1.4'
B B 0.0013 0.0007 'International Tables Vol C Tables 4.2.6.8 and 6.1.1.4'
Co Co 0.3494 0.9721 'International Tables Vol C Tables 4.2.6.8 and 6.1.1.4'

loop_
_geom_angle_atom_site_label_1
_geom_angle_atom_site_label_2
_geom_angle_atom_site_label_3
_geom_angle
C1 Co4 C42 147.17(9)
C1 Co4 C41 153.51(8)
C42 Co4 C41 41.09(8)
C1 Co4 C43 107.76(8)
C42 Co4 C43 40.45(9)
C41 Co4 C43 68.59(8)
C1 Co4 B10 110.14(9)
C42 Co4 B10 92.61(9)
C41 Co4 B10 90.51(8)
C43 Co4 B10 127.71(9)
C1 Co4 C40 113.56(8)
C42 Co4 C40 67.37(8)
C41 Co4 C40 40.11(8)
C43 Co4 C40 67.13(8)
B10 Co4 C40 124.27(8)
C1 Co4 C44 92.83(8)
C42 Co4 C44 67.02(8)
C41 Co4 C44 67.25(8)
C43 Co4 C44 39.90(8)
B10 Co4 C44 157.00(8)
C40 Co4 C44 39.23(7)
C1 Co4 B7 88.41(9)
C42 Co4 B7 124.31(9)
C41 Co4 B7 93.48(9)
C43 Co4 B7 162.07(8)
B10 Co4 B7 48.81(9)
C40 Co4 B7 99.70(8)
C44 Co4 B7 134.37(8)
C1 Co4 B6 86.23(8)
C42 Co4 B6 91.75(9)
C41 Co4 B6 120.22(8)
C43 Co4 B6 100.20(9)
B10 Co4 B6 49.17(9)
C40 Co4 B6 158.66(8)
C44 Co4 B6 137.33(8)
B7 Co4 B6 88.28(9)
C1 Co4 B3 42.65(8)
C42 Co4 B3 165.11(8)
C41 Co4 B3 124.36(8)
C43 Co4 B3 141.22(9)
B10 Co4 B3 90.47(9)
C40 Co4 B3 98.98(8)
C44 Co4 B3 106.61(8)
B7 Co4 B3 49.83(9)
B6 Co4 B3 101.25(9)
C1 Co4 B2 42.36(8)
C42 Co4 B2 116.80(9)
C41 Co4 B2 157.89(9)
C43 Co4 B2 93.03(9)
B10 Co4 B2 91.53(9)
C40 Co4 B2 144.19(8)
C44 Co4 B2 106.87(8)
B7 Co4 B2 104.37(9)
B6 Co4 B2 48.90(8)
B3 Co4 B2 77.64(9)
B2 C1 B3 127.40(18)
B2 C1 B5 77.86(15)
B3 C1 B5 74.45(15)
B2 C1 Co4 75.25(11)
B3 C1 Co4 74.84(11)
B5 C1 Co4 111.67(13)
B2 C1 H1 116.1
B3 C1 H1 116.1
B5 C1 H1 116.1
Co4 C1 H1 132.2
C1 B2 B9 110.88(18)
C1 B2 B6 117.95(17)
B9 B2 B6 58.75(13)
C1 B2 B5 54.80(13)
B9 B2 B5 58.24(12)
B6 B2 B5 99.30(15)
C1 B2 Co4 62.40(10)
B9 B2 Co4 107.99(13)
B6 B2 Co4 65.02(10)
B5 B2 Co4 93.25(11)
C1 B2 H2 118.5(12)
B9 B2 H2 116.2(12)
B6 B2 H2 119.5(12)
B5 B2 H2 130.6(12)
Co4 B2 H2 129.3(12)
C1 B3 C8 115.09(17)
C1 B3 B7 118.94(17)
C8 B3 B7 58.06(12)
C1 B3 B5 56.57(13)
C8 B3 B5 61.87(12)
B7 B3 B5 103.18(15)
C1 B3 Co4 62.51(11)
C8 B3 Co4 107.16(13)
B7 B3 Co4 63.86(10)
B5 B3 Co4 95.48(12)
C1 B3 H3 120.8(11)
C8 B3 H3 112.7(12)
B7 B3 H3 115.0(11)
B5 B3 H3 129.7(12)
Co4 B3 H3 129.8(12)
C1 B5 B11 132.13(17)
C1 B5 B9 100.15(16)
B11 B5 B9 56.52(13)
C1 B5 C8 98.74(14)
B11 B5 C8 54.36(12)
B9 B5 C8 100.67(14)
C1 B5 B3 48.98(11)
B11 B5 B3 102.39(15)
B9 B5 B3 118.97(15)
C8 B5 B3 52.22(11)
C1 B5 B2 47.34(11)
B11 B5 B2 104.81(16)
B9 B5 B2 54.57(12)
C8 B5 B2 116.10(14)
B3 B5 B2 86.92(13)
C1 B5 H5 113.8(13)
B11 B5 H5 113.5(13)
B9 B5 H5 125.1(13)
C8 B5 H5 114.4(12)
B3 B5 H5 115.9(13)
B2 B5 H5 128.2(12)
B13 B6 B9 59.86(13)
B13 B6 B10 60.88(13)
B9 B6 B10 107.76(17)
B13 B6 B2 114.65(17)
B9 B6 B2 60.27(13)
B10 B6 B2 118.70(16)
B13 B6 Co4 114.20(14)
B9 B6 Co4 109.86(13)
B10 B6 Co4 64.03(10)
B2 B6 Co4 66.08(10)
B13 B6 H6 120.8(12)
B9 B6 H6 123.0(12)
B10 B6 H6 120.9(11)
B2 B6 H6 112.1(11)
Co4 B6 H6 116.8(12)
C8 B7 B12 58.52(13)
C8 B7 B10 105.66(16)
B12 B7 B10 61.11(14)
C8 B7 B3 57.22(12)
B12 B7 B3 110.88(16)
B10 B7 B3 117.14(16)
C8 B7 Co4 108.43(13)
B12 B7 Co4 115.35(14)
B10 B7 Co4 65.10(11)
B3 B7 Co4 66.31(10)
C8 B7 H7 116.6(13)
B12 B7 H7 117.0(13)
B10 B7 H7 127.1(12)
B3 B7 H7 112.1(12)
Co4 B7 H7 123.2(13)
C81 C8 B12 116.84(18)
C81 C8 B11 116.72(18)
B12 C8 B11 63.87(13)
C81 C8 B3 111.89(17)
B12 C8 B3 120.02(16)
B11 C8 B3 119.89(17)
C81 C8 B7 121.16(17)
B12 C8 B7 61.18(13)
B11 C8 B7 112.54(16)
B3 C8 B7 64.72(13)
C81 C8 B5 120.74(16)
B12 C8 B5 111.92(16)
B11 C8 B5 59.92(12)
B3 C8 B5 65.91(12)
B7 C8 B5 110.64(15)
B11 B9 B13 61.25(14)
B11 B9 B6 107.58(16)
B13 B9 B6 59.30(13)
B11 B9 B2 118.43(16)
B13 B9 B2 114.78(16)
B6 B9 B2 60.98(13)
B11 B9 B5 59.52(13)
B13 B9 B5 108.59(16)
B6 B9 B5 107.09(15)
B2 B9 B5 67.19(13)
B11 B9 H9 119.3
B13 B9 H9 120.4
B6 B9 H9 124.4
B2 B9 H9 113.3
B5 B9 H9 121.2
B7 B10 B12 58.41(13)
B7 B10 B13 108.26(16)
B12 B10 B13 59.32(13)
B7 B10 B6 115.56(16)
B12 B10 B6 108.07(16)
B13 B10 B6 58.18(13)
B7 B10 Co4 66.09(11)
B12 B10 Co4 114.01(14)
B13 B10 Co4 114.33(13)
B6 B10 Co4 66.80(10)
B7 B10 H10 119.7(12)
B12 B10 H10 119.3(12)
B13 B10 H10 119.5(13)
B6 B10 H10 120.0(12)
Co4 B10 H10 117.5(12)
C8 B11 B9 115.58(17)
C8 B11 B13 107.40(16)
B9 B11 B13 59.69(14)
C8 B11 B12 57.89(13)
B9 B11 B12 109.97(17)
B13 B11 B12 59.42(13)
C8 B11 B5 65.72(13)
B9 B11 B5 63.97(14)
B13 B11 B5 110.88(18)
B12 B11 B5 111.83(16)
C8 B11 H11 119.2
B9 B11 H11 118.1
B13 B11 H11 123.1
B12 B11 H11 122.2
B5 B11 H11 116.8
C8 B12 B7 60.30(13)
C8 B12 B13 108.30(16)
B7 B12 B13 111.15(17)
C8 B12 B10 106.54(17)
B7 B12 B10 60.49(13)
B13 B12 B10 60.73(13)
C8 B12 B11 58.24(13)
B7 B12 B11 107.35(16)
B13 B12 B11 60.16(13)
B10 B12 B11 105.90(16)
C8 B12 H12 122.7
B7 B12 H12 120.3
B13 B12 H12 119.9
B10 B12 H12 122.7
B11 B12 H12 123.4
B6 B13 B9 60.84(13)
B6 B13 B12 110.88(17)
B9 B13 B12 110.28(17)
B6 B13 B11 107.08(16)
B9 B13 B11 59.06(14)
B12 B13 B11 60.42(13)
B6 B13 B10 60.94(13)
B9 B13 B10 108.56(16)
B12 B13 B10 59.95(13)
B11 B13 B10 105.50(16)
B6 B13 H13 120.5
B9 B13 H13 120.8
B12 B13 H13 119.7
B11 B13 H13 123.7
B10 B13 H13 122.5
C48 C40 C41 132.42(19)
C48 C40 C44 120.07(18)
C41 C40 C44 107.49(17)
C48 C40 Co4 127.44(15)
C41 C40 Co4 66.20(11)
C44 C40 Co4 70.48(11)
C42 C41 C40 107.74(18)
C42 C41 Co4 68.98(11)
C40 C41 Co4 73.69(11)
C42 C41 H41 126.1
C40 C41 H41 126.1
Co4 C41 H41 126.1
C43 C42 C41 108.88(18)
C43 C42 Co4 71.10(12)
C41 C42 Co4 69.93(11)
C43 C42 H42 125.6
C41 C42 H42 125.6
Co4 C42 H42 125.6
C42 C43 C44 107.87(18)
C42 C43 Co4 68.46(12)
C44 C43 Co4 73.07(12)
C42 C43 H43 126.0
C44 C43 H43 126.0
Co4 C43 H43 126.0
C45 C44 C43 132.21(19)
C45 C44 C40 119.86(18)
C43 C44 C40 107.93(17)
C45 C44 Co4 127.43(14)
C43 C44 Co4 67.03(11)
C40 C44 Co4 70.29(11)
C46 C45 C44 118.0(2)
C46 C45 H45 121.0
C44 C45 H45 121.0
C45 C46 C47 122.3(2)
C45 C46 H46 118.9
C47 C46 H46 118.9
C48 C47 C46 121.5(2)
C48 C47 H47 119.2
C46 C47 H47 119.2
C47 C48 C40 118.2(2)
C47 C48 H48 120.9
C40 C48 H48 120.9
C8 C81 H81 109.5
C8 C81 H82 109.5
H81 C81 H82 109.5
C8 C81 H83 109.5
H81 C81 H83 109.5
H82 C81 H83 109.5

loop_
_geom_bond_atom_site_label_1
_geom_bond_atom_site_label_2
_geom_bond_distance
Co4 C1 2.0169(19)
Co4 C42 2.027(2)
Co4 C41 2.0396(19)
Co4 C43 2.062(2)
Co4 B10 2.135(2)
Co4 C40 2.1394(19)
Co4 C44 2.142(2)
Co4 B7 2.152(2)
Co4 B6 2.183(2)
Co4 B3 2.195(2)
Co4 B2 2.201(2)
C1 B2 1.533(3)
C1 B3 1.540(3)
C1 B5 1.704(3)
C1 H1 1.0000
B2 B9 1.802(3)
B2 B6 1.815(3)
B2 B5 2.039(3)
B2 H2 1.09(2)
B3 C8 1.703(3)
B3 B7 1.831(3)
B3 B5 1.967(3)
B3 H3 1.12(2)
B5 B11 1.804(3)
B5 B9 1.880(3)
B5 C8 1.900(3)
B5 H5 1.06(2)
B6 B13 1.747(3)
B6 B9 1.774(3)
B6 B10 1.797(3)
B6 H6 1.16(2)
B7 C8 1.719(3)
B7 B12 1.734(3)
B7 B10 1.771(3)
B7 H7 1.05(2)
C8 C81 1.522(3)
C8 B12 1.687(3)
C8 B11 1.694(3)
B9 B11 1.745(4)
B9 B13 1.757(3)
B9 H9 1.1200
B10 B12 1.782(3)
B10 B13 1.796(3)
B10 H10 1.09(2)
B11 B13 1.784(3)
B11 B12 1.789(3)
B11 H11 1.1200
B12 B13 1.771(3)
B12 H12 1.1200
B13 H13 1.1200
C40 C48 1.428(3)
C40 C41 1.436(3)
C40 C44 1.437(3)
C41 C42 1.427(3)
C41 H41 1.0000
C42 C43 1.414(3)
C42 H42 1.0000
C43 C44 1.436(3)
C43 H43 1.0000
C44 C45 1.426(3)
C45 C46 1.358(3)
C45 H45 0.9500
C46 C47 1.428(3)
C46 H46 0.9500
C47 C48 1.357(3)
C47 H47 0.9500
C48 H48 0.9500
C81 H81 0.9800
C81 H82 0.9800
C81 H83 0.9800

loop_
_geom_torsion_atom_site_label_1
_geom_torsion_atom_site_label_2
_geom_torsion_atom_site_label_3
_geom_torsion_atom_site_label_4
_geom_torsion
C42 Co4 C1 B2 -62.3(2)
C41 Co4 C1 B2 -151.89(18)
C43 Co4 C1 B2 -74.40(13)
B10 Co4 C1 B2 68.89(14)
C40 Co4 C1 B2 -146.61(12)
C44 Co4 C1 B2 -112.14(12)
B7 Co4 C1 B2 113.50(13)
B6 Co4 C1 B2 25.12(13)
B3 Co4 C1 B2 136.22(18)
C42 Co4 C1 B3 161.52(15)
C41 Co4 C1 B3 71.9(2)
C43 Co4 C1 B3 149.38(12)
B10 Co4 C1 B3 -67.33(13)
C40 Co4 C1 B3 77.17(13)
C44 Co4 C1 B3 111.63(12)
B7 Co4 C1 B3 -22.72(12)
B6 Co4 C1 B3 -111.10(13)
B2 Co4 C1 B3 -136.22(18)
C42 Co4 C1 B5 -132.46(16)
C41 Co4 C1 B5 137.91(18)
C43 Co4 C1 B5 -144.60(14)
B10 Co4 C1 B5 -1.31(16)
C40 Co4 C1 B5 143.19(13)
C44 Co4 C1 B5 177.65(14)
B7 Co4 C1 B5 43.30(15)
B6 Co4 C1 B5 -45.09(14)
B3 Co4 C1 B5 66.02(16)
B2 Co4 C1 B5 -70.20(16)
B3 C1 B2 B9 -42.8(3)
B5 C1 B2 B9 16.57(16)
Co4 C1 B2 B9 -100.00(14)
B3 C1 B2 B6 22.0(3)
B5 C1 B2 B6 81.35(19)
Co4 C1 B2 B6 -35.22(16)
B3 C1 B2 B5 -59.4(2)
Co4 C1 B2 B5 -116.57(12)
B3 C1 B2 Co4 57.21(18)
B5 C1 B2 Co4 116.57(12)
C42 Co4 B2 C1 147.48(12)
C41 Co4 B2 C1 146.1(2)
C43 Co4 B2 C1 113.29(13)
B10 Co4 B2 C1 -118.82(13)
C40 Co4 B2 C1 59.57(19)
C44 Co4 B2 C1 75.17(13)
B7 Co4 B2 C1 -71.13(13)
B6 Co4 B2 C1 -145.80(17)
B3 Co4 B2 C1 -28.67(12)
C1 Co4 B2 B9 104.66(18)
C42 Co4 B2 B9 -107.86(14)
C41 Co4 B2 B9 -109.3(2)
C43 Co4 B2 B9 -142.06(14)
B10 Co4 B2 B9 -14.16(14)
C40 Co4 B2 B9 164.23(13)
C44 Co4 B2 B9 179.83(13)
B7 Co4 B2 B9 33.52(15)
B6 Co4 B2 B9 -41.15(14)
B3 Co4 B2 B9 75.98(14)
C1 Co4 B2 B6 145.80(17)
C42 Co4 B2 B6 -66.71(13)
C41 Co4 B2 B6 -68.1(3)
C43 Co4 B2 B6 -100.91(12)
B10 Co4 B2 B6 26.98(12)
C40 Co4 B2 B6 -154.62(13)
C44 Co4 B2 B6 -139.03(11)
B7 Co4 B2 B6 74.67(12)
B3 Co4 B2 B6 117.13(12)
C1 Co4 B2 B5 47.06(12)
C42 Co4 B2 B5 -165.46(10)
C41 Co4 B2 B5 -166.88(19)
C43 Co4 B2 B5 160.34(11)
B10 Co4 B2 B5 -71.76(12)
C40 Co4 B2 B5 106.63(15)
C44 Co4 B2 B5 122.23(11)
B7 Co4 B2 B5 -24.08(12)
B6 Co4 B2 B5 -98.75(15)
B3 Co4 B2 B5 18.38(11)
B2 C1 B3 C8 39.7(3)
B5 C1 B3 C8 -21.09(17)
Co4 C1 B3 C8 97.10(15)
B2 C1 B3 B7 -26.2(3)
B5 C1 B3 B7 -86.98(19)
Co4 C1 B3 B7 31.22(16)
B2 C1 B3 B5 60.8(2)
Co4 C1 B3 B5 118.19(12)
B2 C1 B3 Co4 -57.37(19)
B5 C1 B3 Co4 -118.19(12)
C42 Co4 B3 C1 -138.0(3)
C41 Co4 B3 C1 -149.10(12)
C43 Co4 B3 C1 -50.76(18)
B10 Co4 B3 C1 119.96(12)
C40 Co4 B3 C1 -115.19(12)
C44 Co4 B3 C1 -75.66(12)
B7 Co4 B3 C1 149.65(16)
B6 Co4 B3 C1 71.65(13)
B2 Co4 B3 C1 28.50(12)
C1 Co4 B3 C8 -109.85(17)
C42 Co4 B3 C8 112.1(3)
C41 Co4 B3 C8 101.05(14)
C43 Co4 B3 C8 -160.61(12)
B10 Co4 B3 C8 10.11(14)
C40 Co4 B3 C8 134.95(13)
C44 Co4 B3 C8 174.49(12)
B7 Co4 B3 C8 39.80(13)
B6 Co4 B3 C8 -38.21(14)
B2 Co4 B3 C8 -81.35(14)
C1 Co4 B3 B7 -149.65(16)
C42 Co4 B3 B7 72.3(4)
C41 Co4 B3 B7 61.25(13)
C43 Co4 B3 B7 159.59(13)
B10 Co4 B3 B7 -29.69(11)
C40 Co4 B3 B7 95.15(11)
C44 Co4 B3 B7 134.69(11)
B6 Co4 B3 B7 -78.01(11)
B2 Co4 B3 B7 -121.15(12)
C1 Co4 B3 B5 -47.64(12)
C42 Co4 B3 B5 174.3(3)
C41 Co4 B3 B5 163.26(11)
C43 Co4 B3 B5 -98.39(15)
B10 Co4 B3 B5 72.33(12)
C40 Co4 B3 B5 -162.83(11)
C44 Co4 B3 B5 -123.30(11)
B7 Co4 B3 B5 102.02(15)
B6 Co4 B3 B5 24.01(13)
B2 Co4 B3 B5 -19.13(11)
B2 C1 B5 B11 -68.6(2)
B3 C1 B5 B11 66.2(2)
Co4 C1 B5 B11 -0.1(3)
B2 C1 B5 B9 -15.04(14)
B3 C1 B5 B9 119.77(16)
Co4 C1 B5 B9 53.51(16)
B2 C1 B5 C8 -117.62(15)
B3 C1 B5 C8 17.19(14)
Co4 C1 B5 C8 -49.07(16)
B2 C1 B5 B3 -134.81(16)
Co4 C1 B5 B3 -66.26(13)
B3 C1 B5 B2 134.81(16)
Co4 C1 B5 B2 68.54(13)
C8 B3 B5 C1 158.31(18)
B7 B3 B5 C1 116.16(17)
Co4 B3 B5 C1 51.76(11)
C1 B3 B5 B11 -136.00(19)
C8 B3 B5 B11 22.31(14)
B7 B3 B5 B11 -19.84(19)
Co4 B3 B5 B11 -84.24(15)
C1 B3 B5 B9 -77.60(19)
C8 B3 B5 B9 80.71(18)
B7 B3 B5 B9 38.6(2)
Co4 B3 B5 B9 -25.84(19)
C1 B3 B5 C8 -158.31(18)
B7 B3 B5 C8 -42.15(14)
Co4 B3 B5 C8 -106.55(13)
C1 B3 B5 B2 -31.50(12)
C8 B3 B5 B2 126.81(14)
B7 B3 B5 B2 84.66(15)
Co4 B3 B5 B2 20.26(11)
B9 B2 B5 C1 -161.73(17)
B6 B2 B5 C1 -117.76(17)
Co4 B2 B5 C1 -52.55(11)
C1 B2 B5 B11 134.42(18)
B9 B2 B5 B11 -27.31(14)
B6 B2 B5 B11 16.66(18)
Co4 B2 B5 B11 81.87(14)
C1 B2 B5 B9 161.73(17)
B6 B2 B5 B9 43.98(13)
Co4 B2 B5 B9 109.19(13)
C1 B2 B5 C8 77.22(17)
B9 B2 B5 C8 -84.52(17)
B6 B2 B5 C8 -40.54(19)
Co4 B2 B5 C8 24.67(16)
C1 B2 B5 B3 32.42(13)
B9 B2 B5 B3 -129.32(15)
B6 B2 B5 B3 -85.34(14)
Co4 B2 B5 B3 -20.13(11)
C1 B2 B6 B13 -72.5(2)
B9 B2 B6 B13 26.09(16)
B5 B2 B6 B13 -17.6(2)
Co4 B2 B6 B13 -106.85(16)
C1 B2 B6 B9 -98.6(2)
B5 B2 B6 B9 -43.68(13)
Co4 B2 B6 B9 -132.94(13)
C1 B2 B6 B10 -3.6(3)
B9 B2 B6 B10 95.0(2)
B5 B2 B6 B10 51.4(2)
Co4 B2 B6 B10 -37.91(15)
C1 B2 B6 Co4 34.32(16)
B9 B2 B6 Co4 132.94(13)
B5 B2 B6 Co4 89.26(11)
C1 Co4 B6 B13 85.20(15)
C42 Co4 B6 B13 -127.61(15)
C41 Co4 B6 B13 -96.34(16)
C43 Co4 B6 B13 -167.42(14)
B10 Co4 B6 B13 -35.67(14)
C40 Co4 B6 B13 -116.1(2)
C44 Co4 B6 B13 175.29(12)
B7 Co4 B6 B13 -3.32(15)
B3 Co4 B6 B13 45.08(16)
B2 Co4 B6 B13 107.50(18)
C1 Co4 B6 B9 20.22(14)
C42 Co4 B6 B9 167.41(14)
C41 Co4 B6 B9 -161.33(13)
C43 Co4 B6 B9 127.60(14)
B10 Co4 B6 B9 -100.65(17)
C40 Co4 B6 B9 178.96(18)
C44 Co4 B6 B9 110.31(15)
B7 Co4 B6 B9 -68.30(14)
B3 Co4 B6 B9 -19.90(15)
B2 Co4 B6 B9 42.52(14)
C1 Co4 B6 B10 120.87(12)
C42 Co4 B6 B10 -91.94(12)
C41 Co4 B6 B10 -60.68(14)
C43 Co4 B6 B10 -131.75(11)
C40 Co4 B6 B10 -80.4(2)
C44 Co4 B6 B10 -149.05(12)
B7 Co4 B6 B10 32.35(12)
B3 Co4 B6 B10 80.75(12)
B2 Co4 B6 B10 143.17(16)
C1 Co4 B6 B2 -22.30(12)
C42 Co4 B6 B2 124.89(12)
C41 Co4 B6 B2 156.15(11)
C43 Co4 B6 B2 85.08(12)
B10 Co4 B6 B2 -143.17(16)
C40 Co4 B6 B2 136.4(2)
C44 Co4 B6 B2 67.78(15)
B7 Co4 B6 B2 -110.82(12)
B3 Co4 B6 B2 -62.42(12)
C1 B3 B7 C8 103.1(2)
B5 B3 B7 C8 44.22(14)
Co4 B3 B7 C8 133.89(13)
C1 B3 B7 B12 78.6(2)
C8 B3 B7 B12 -24.44(16)
B5 B3 B7 B12 19.8(2)
Co4 B3 B7 B12 109.45(15)
C1 B3 B7 B10 11.3(3)
C8 B3 B7 B10 -91.76(19)
B5 B3 B7 B10 -47.5(2)
Co4 B3 B7 B10 42.13(15)
C1 B3 B7 Co4 -30.81(16)
C8 B3 B7 Co4 -133.89(13)
B5 B3 B7 Co4 -89.67(12)
C1 Co4 B7 C8 -19.67(14)
C42 Co4 B7 C8 157.55(12)
C41 Co4 B7 C8 -173.22(13)
C43 Co4 B7 C8 -174.5(2)
B10 Co4 B7 C8 99.15(16)
C40 Co4 B7 C8 -133.30(13)
C44 Co4 B7 C8 -112.08(14)
B6 Co4 B7 C8 66.60(14)
B3 Co4 B7 C8 -39.70(13)
B2 Co4 B7 C8 19.96(15)
C1 Co4 B7 B12 -82.85(15)
C42 Co4 B7 B12 94.37(16)
C41 Co4 B7 B12 123.60(15)
C43 Co4 B7 B12 122.3(3)
B10 Co4 B7 B12 35.97(14)
C40 Co4 B7 B12 163.52(14)
C44 Co4 B7 B12 -175.26(12)
B6 Co4 B7 B12 3.42(15)
B3 Co4 B7 B12 -102.87(18)
B2 Co4 B7 B12 -43.22(16)
C1 Co4 B7 B10 -118.82(11)
C42 Co4 B7 B10 58.40(14)
C41 Co4 B7 B10 87.63(11)
C43 Co4 B7 B10 86.3(3)
C40 Co4 B7 B10 127.55(11)
C44 Co4 B7 B10 148.78(11)
B6 Co4 B7 B10 -32.54(11)
B3 Co4 B7 B10 -138.84(15)
B2 Co4 B7 B10 -79.19(12)
C1 Co4 B7 B3 20.02(11)
C42 Co4 B7 B3 -162.76(11)
C41 Co4 B7 B3 -133.53(11)
C43 Co4 B7 B3 -134.8(3)
B10 Co4 B7 B3 138.84(15)
C40 Co4 B7 B3 -93.61(11)
C44 Co4 B7 B3 -72.38(14)
B6 Co4 B7 B3 106.30(11)
B2 Co4 B7 B3 59.65(12)
C1 B3 C8 C81 134.98(19)
B7 B3 C8 C81 -115.28(19)
B5 B3 C8 C81 115.07(18)
Co4 B3 C8 C81 -157.90(14)
C1 B3 C8 B12 -82.4(2)
B7 B3 C8 B12 27.30(17)
B5 B3 C8 B12 -102.35(19)
Co4 B3 C8 B12 -15.3(2)
C1 B3 C8 B11 -7.2(3)
B7 B3 C8 B11 102.56(19)
B5 B3 C8 B11 -27.09(17)
Co4 B3 C8 B11 59.93(19)
C1 B3 C8 B7 -109.74(19)
B5 B3 C8 B7 -129.65(15)
Co4 B3 C8 B7 -42.62(12)
C1 B3 C8 B5 19.91(16)
B7 B3 C8 B5 129.65(15)
Co4 B3 C8 B5 87.03(13)
B12 B7 C8 C81 -105.6(2)
B10 B7 C8 C81 -146.17(19)
B3 B7 C8 C81 101.3(2)
Co4 B7 C8 C81 145.39(17)
B10 B7 C8 B12 -40.53(15)
B3 B7 C8 B12 -153.05(17)
Co4 B7 C8 B12 -108.97(15)
B12 B7 C8 B11 39.43(16)
B10 B7 C8 B11 -1.1(2)
B3 B7 C8 B11 -113.62(18)
Co4 B7 C8 B11 -69.55(18)
B12 B7 C8 B3 153.05(17)
B10 B7 C8 B3 112.52(17)
Co4 B7 C8 B3 44.08(13)
B12 B7 C8 B5 104.36(17)
B10 B7 C8 B5 63.83(19)
B3 B7 C8 B5 -48.69(15)
Co4 B7 C8 B5 -4.61(18)
C1 B5 C8 C81 -118.5(2)
B11 B5 C8 C81 105.1(2)
B9 B5 C8 C81 139.39(19)
B3 B5 C8 C81 -102.1(2)
B2 B5 C8 C81 -164.98(18)
C1 B5 C8 B12 97.87(18)
B11 B5 C8 B12 -38.59(16)
B9 B5 C8 B12 -4.3(2)
B3 B5 C8 B12 114.26(18)
B2 B5 C8 B12 51.4(2)
C1 B5 C8 B11 136.46(18)
B9 B5 C8 B11 34.32(15)
B3 B5 C8 B11 152.85(17)
B2 B5 C8 B11 89.94(18)
C1 B5 C8 B3 -16.38(14)
B11 B5 C8 B3 -152.85(17)
B9 B5 C8 B3 -118.53(16)
B2 B5 C8 B3 -62.91(16)
C1 B5 C8 B7 31.68(19)
B11 B5 C8 B7 -104.78(18)
B9 B5 C8 B7 -70.46(18)
B3 B5 C8 B7 48.07(15)
B2 B5 C8 B7 -14.8(2)
B13 B6 B9 B11 -39.19(15)
B10 B6 B9 B11 -0.2(2)
B2 B6 B9 B11 113.28(17)
Co4 B6 B9 B11 67.93(17)
B10 B6 B9 B13 39.04(15)
B2 B6 B9 B13 152.47(17)
Co4 B6 B9 B13 107.12(15)
B13 B6 B9 B2 -152.47(17)
B10 B6 B9 B2 -113.44(17)
Co4 B6 B9 B2 -45.35(13)
B13 B6 B9 B5 -101.85(17)
B10 B6 B9 B5 -62.81(19)
B2 B6 B9 B5 50.62(15)
Co4 B6 B9 B5 5.27(19)
C1 B2 B9 B11 15.5(2)
B6 B2 B9 B11 -95.31(19)
B5 B2 B9 B11 31.41(16)
Co4 B2 B9 B11 -51.1(2)
C1 B2 B9 B13 84.9(2)
B6 B2 B9 B13 -25.95(17)
B5 B2 B9 B13 100.77(18)
Co4 B2 B9 B13 18.3(2)
C1 B2 B9 B6 110.81(18)
B5 B2 B9 B6 126.72(15)
Co4 B2 B9 B6 44.24(12)
C1 B2 B9 B5 -15.91(15)
B6 B2 B9 B5 -126.72(15)
Co4 B2 B9 B5 -82.48(13)
C1 B5 B9 B11 -134.33(17)
C8 B5 B9 B11 -33.32(13)
B3 B5 B9 B11 -85.86(18)
B2 B5 B9 B11 -147.87(16)
C1 B5 B9 B13 -96.22(18)
B11 B5 B9 B13 38.10(16)
C8 B5 B9 B13 4.8(2)
B3 B5 B9 B13 -47.8(2)
B2 B5 B9 B13 -109.77(18)
C1 B5 B9 B6 -33.62(19)
B11 B5 B9 B6 100.70(17)
C8 B5 B9 B6 67.38(18)
B3 B5 B9 B6 14.8(2)
B2 B5 B9 B6 -47.16(14)
C1 B5 B9 B2 13.54(13)
B11 B5 B9 B2 147.87(16)
C8 B5 B9 B2 114.55(15)
B3 B5 B9 B2 62.01(17)
C8 B7 B10 B12 39.27(14)
B3 B7 B10 B12 100.05(19)
Co4 B7 B10 B12 142.68(13)
C8 B7 B10 B13 5.8(2)
B12 B7 B10 B13 -33.52(15)
B3 B7 B10 B13 66.5(2)
Co4 B7 B10 B13 109.16(15)
C8 B7 B10 B6 -57.0(2)
B12 B7 B10 B6 -96.29(19)
B3 B7 B10 B6 3.8(3)
Co4 B7 B10 B6 46.39(15)
C8 B7 B10 Co4 -103.41(14)
B12 B7 B10 Co4 -142.68(13)
B3 B7 B10 Co4 -42.63(15)
B13 B6 B10 B7 96.44(19)
B9 B6 B10 B7 57.9(2)
B2 B6 B10 B7 -7.4(3)
Co4 B6 B10 B7 -46.06(15)
B13 B6 B10 B12 33.49(15)
B9 B6 B10 B12 -5.1(2)
B2 B6 B10 B12 -70.4(2)
Co4 B6 B10 B12 -109.01(15)
B9 B6 B10 B13 -38.57(15)
B2 B6 B10 B13 -103.8(2)
Co4 B6 B10 B13 -142.50(14)
B13 B6 B10 Co4 142.50(14)
B9 B6 B10 Co4 103.93(14)
B2 B6 B10 Co4 38.66(16)
C1 Co4 B10 B7 68.89(12)
C42 Co4 B10 B7 -135.23(11)
C41 Co4 B10 B7 -94.18(11)
C43 Co4 B10 B7 -157.14(11)
C40 Co4 B10 B7 -71.02(13)
C44 Co4 B10 B7 -108.5(2)
B6 Co4 B10 B7 134.71(15)
B3 Co4 B10 B7 30.19(11)
B2 Co4 B10 B7 107.85(11)
C1 Co4 B10 B12 34.46(16)
C42 Co4 B10 B12 -169.66(14)
C41 Co4 B10 B12 -128.60(14)
C43 Co4 B10 B12 168.43(12)
C40 Co4 B10 B12 -105.44(14)
C44 Co4 B10 B12 -142.89(18)
B7 Co4 B10 B12 -34.43(13)
B6 Co4 B10 B12 100.29(17)
B3 Co4 B10 B12 -4.23(14)
B2 Co4 B10 B12 73.42(14)
C1 Co4 B10 B13 -31.24(17)
C42 Co4 B10 B13 124.64(15)
C41 Co4 B10 B13 165.70(15)
C43 Co4 B10 B13 102.73(16)
C40 Co4 B10 B13 -171.14(13)
C44 Co4 B10 B13 151.41(18)
B7 Co4 B10 B13 -100.12(18)
B6 Co4 B10 B13 34.59(14)
B3 Co4 B10 B13 -69.93(15)
B2 Co4 B10 B13 7.72(16)
C1 Co4 B10 B6 -65.82(12)
C42 Co4 B10 B6 90.06(12)
C41 Co4 B10 B6 131.11(12)
C43 Co4 B10 B6 68.15(14)
C40 Co4 B10 B6 154.27(11)
C44 Co4 B10 B6 116.8(2)
B7 Co4 B10 B6 -134.71(15)
B3 Co4 B10 B6 -104.52(12)
B2 Co4 B10 B6 -26.87(12)
C81 C8 B11 B9 -153.13(18)
B12 C8 B11 B9 98.44(19)
B3 C8 B11 B9 -12.7(3)
B7 C8 B11 B9 60.1(2)
B5 C8 B11 B9 -41.43(16)
C81 C8 B11 B13 142.73(19)
B12 C8 B11 B13 34.30(16)
B3 C8 B11 B13 -76.8(2)
B7 C8 B11 B13 -4.0(2)
B5 C8 B11 B13 -105.57(18)
C81 C8 B11 B12 108.4(2)
B3 C8 B11 B12 -111.15(19)
B7 C8 B11 B12 -38.30(16)
B5 C8 B11 B12 -139.87(17)
C81 C8 B11 B5 -111.70(19)
B12 C8 B11 B5 139.87(17)
B3 C8 B11 B5 28.72(18)
B7 C8 B11 B5 101.57(17)
B13 B9 B11 C8 -95.98(18)
B6 B9 B11 C8 -57.7(2)
B2 B9 B11 C8 8.3(3)
B5 B9 B11 C8 42.17(16)
B6 B9 B11 B13 38.30(15)
B2 B9 B11 B13 104.27(19)
B5 B9 B11 B13 138.16(16)
B13 B9 B11 B12 -32.92(16)
B6 B9 B11 B12 5.4(2)
B2 B9 B11 B12 71.4(2)
B5 B9 B11 B12 105.24(18)
B13 B9 B11 B5 -138.16(16)
B6 B9 B11 B5 -99.86(16)
B2 B9 B11 B5 -33.88(17)
C1 B5 B11 C8 -66.6(2)
B9 B5 B11 C8 -138.37(16)
B3 B5 B11 C8 -21.67(14)
B2 B5 B11 C8 -111.74(15)
C1 B5 B11 B9 71.7(2)
C8 B5 B11 B9 138.37(16)
B3 B5 B11 B9 116.70(16)
B2 B5 B11 B9 26.63(14)
C1 B5 B11 B13 33.7(3)
B9 B5 B11 B13 -38.06(15)
C8 B5 B11 B13 100.31(17)
B3 B5 B11 B13 78.64(18)
B2 B5 B11 B13 -11.4(2)
C1 B5 B11 B12 -30.6(3)
B9 B5 B11 B12 -102.35(19)
C8 B5 B11 B12 36.02(15)
B3 B5 B11 B12 14.4(2)
B2 B5 B11 B12 -75.72(19)
C81 C8 B12 B7 112.6(2)
B11 C8 B12 B7 -139.21(17)
B3 C8 B12 B7 -28.25(17)
B5 C8 B12 B7 -102.25(17)
C81 C8 B12 B13 -143.04(19)
B11 C8 B12 B13 -34.80(17)
B3 C8 B12 B13 76.2(2)
B7 C8 B12 B13 104.41(18)
B5 C8 B12 B13 2.2(2)
C81 C8 B12 B10 153.00(18)
B11 C8 B12 B10 -98.76(17)
B3 C8 B12 B10 12.2(2)
B7 C8 B12 B10 40.45(15)
B5 C8 B12 B10 -61.80(19)
C81 C8 B12 B11 -108.2(2)
B3 C8 B12 B11 111.0(2)
B7 C8 B12 B11 139.21(17)
B5 C8 B12 B11 36.95(16)
B10 B7 B12 C8 134.38(16)
B3 B7 B12 C8 24.07(15)
Co4 B7 B12 C8 96.90(15)
C8 B7 B12 B13 -99.61(18)
B10 B7 B12 B13 34.77(16)
B3 B7 B12 B13 -75.5(2)
Co4 B7 B12 B13 -2.7(2)
C8 B7 B12 B10 -134.38(16)
B3 B7 B12 B10 -110.31(17)
Co4 B7 B12 B10 -37.48(13)
C8 B7 B12 B11 -35.59(15)
B10 B7 B12 B11 98.79(17)
B3 B7 B12 B11 -11.5(2)
Co4 B7 B12 B11 61.31(19)
B7 B10 B12 C8 -40.36(15)
B13 B10 B12 C8 102.07(17)
B6 B10 B12 C8 69.04(19)
Co4 B10 B12 C8 -3.01(19)
B13 B10 B12 B7 142.43(17)
B6 B10 B12 B7 109.40(17)
Co4 B10 B12 B7 37.35(13)
B7 B10 B12 B13 -142.43(17)
B6 B10 B12 B13 -33.03(15)
Co4 B10 B12 B13 -105.08(15)
B7 B10 B12 B11 -101.25(17)
B13 B10 B12 B11 41.18(15)
B6 B10 B12 B11 8.1(2)
Co4 B10 B12 B11 -63.90(18)
B9 B11 B12 C8 -108.32(18)
B13 B11 B12 C8 -141.34(18)
B5 B11 B12 C8 -39.26(17)
C8 B11 B12 B7 36.48(15)
B9 B11 B12 B7 -71.8(2)
B13 B11 B12 B7 -104.86(18)
B5 B11 B12 B7 -2.8(2)
C8 B11 B12 B13 141.34(18)
B9 B11 B12 B13 33.03(16)
B5 B11 B12 B13 102.1(2)
C8 B11 B12 B10 99.89(17)
B9 B11 B12 B10 -8.4(2)
B13 B11 B12 B10 -41.46(15)
B5 B11 B12 B10 60.6(2)
B10 B6 B13 B9 -136.64(16)
B2 B6 B13 B9 -26.20(16)
Co4 B6 B13 B9 -99.77(15)
B9 B6 B13 B12 102.24(18)
B10 B6 B13 B12 -34.40(15)
B2 B6 B13 B12 76.0(2)
Co4 B6 B13 B12 2.5(2)
B9 B6 B13 B11 38.06(15)
B10 B6 B13 B11 -98.58(17)
B2 B6 B13 B11 11.9(2)
Co4 B6 B13 B11 -61.71(18)
B9 B6 B13 B10 136.64(16)
B2 B6 B13 B10 110.44(18)
Co4 B6 B13 B10 36.87(13)
B11 B9 B13 B6 136.60(17)
B2 B9 B13 B6 26.43(17)
B5 B9 B13 B6 99.26(17)
B11 B9 B13 B12 33.37(16)
B6 B9 B13 B12 -103.23(18)
B2 B9 B13 B12 -76.8(2)
B5 B9 B13 B12 -4.0(2)
B6 B9 B13 B11 -136.60(17)
B2 B9 B13 B11 -110.17(19)
B5 B9 B13 B11 -37.34(15)
B11 B9 B13 B10 97.33(18)
B6 B9 B13 B10 -39.27(15)
B2 B9 B13 B10 -12.8(2)
B5 B9 B13 B10 60.0(2)
C8 B12 B13 B6 -64.3(2)
B7 B12 B13 B6 0.1(2)
B10 B12 B13 B6 34.79(16)
B11 B12 B13 B6 -98.33(18)
C8 B12 B13 B9 1.2(2)
B7 B12 B13 B9 65.6(2)
B10 B12 B13 B9 100.26(18)
B11 B12 B13 B9 -32.85(16)
C8 B12 B13 B11 34.01(16)
B7 B12 B13 B11 98.44(18)
B10 B12 B13 B11 133.12(17)
C8 B12 B13 B10 -99.11(18)
B7 B12 B13 B10 -34.68(16)
B11 B12 B13 B10 -133.12(17)
C8 B11 B13 B6 71.1(2)
B9 B11 B13 B6 -38.88(15)
B12 B11 B13 B6 104.73(18)
B5 B11 B13 B6 1.0(2)
C8 B11 B13 B9 109.93(18)
B12 B11 B13 B9 143.61(17)
B5 B11 B13 B9 39.91(16)
C8 B11 B13 B12 -33.67(16)
B9 B11 B13 B12 -143.61(17)
B5 B11 B13 B12 -103.70(18)
C8 B11 B13 B10 7.3(2)
B9 B11 B13 B10 -102.64(17)
B12 B11 B13 B10 40.97(15)
B5 B11 B13 B10 -62.7(2)
B7 B10 B13 B6 -109.26(17)
B12 B10 B13 B6 -142.42(17)
Co4 B10 B13 B6 -37.88(14)
B7 B10 B13 B9 -70.0(2)
B12 B10 B13 B9 -103.19(18)
B6 B10 B13 B9 39.23(16)
Co4 B10 B13 B9 1.3(2)
B7 B10 B13 B12 33.16(15)
B6 B10 B13 B12 142.42(17)
Co4 B10 B13 B12 104.54(16)
B7 B10 B13 B11 -8.0(2)
B12 B10 B13 B11 -41.21(15)
B6 B10 B13 B11 101.21(17)
Co4 B10 B13 B11 63.33(19)
C1 Co4 C40 C48 -50.1(2)
C42 Co4 C40 C48 165.6(2)
C41 Co4 C40 C48 126.2(2)
C43 Co4 C40 C48 -150.3(2)
B10 Co4 C40 C48 88.6(2)
C44 Co4 C40 C48 -113.5(2)
B7 Co4 C40 C48 42.4(2)
B6 Co4 C40 C48 153.1(2)
B3 Co4 C40 C48 -8.2(2)
B2 Co4 C40 C48 -89.5(2)
C1 Co4 C40 C41 -176.35(12)
C42 Co4 C40 C41 39.42(12)
C43 Co4 C40 C41 83.45(13)
B10 Co4 C40 C41 -37.62(15)
C44 Co4 C40 C41 120.32(17)
B7 Co4 C40 C41 -83.83(13)
B6 Co4 C40 C41 26.9(3)
B3 Co4 C40 C41 -134.38(13)
B2 Co4 C40 C41 144.32(15)
C1 Co4 C40 C44 63.33(13)
C42 Co4 C40 C44 -80.90(13)
C41 Co4 C40 C44 -120.32(17)
C43 Co4 C40 C44 -36.87(12)
B10 Co4 C40 C44 -157.94(12)
B7 Co4 C40 C44 155.85(12)
B6 Co4 C40 C44 -93.4(2)
B3 Co4 C40 C44 105.30(12)
B2 Co4 C40 C44 24.00(19)
C48 C40 C41 C42 179.3(2)
C44 C40 C41 C42 -2.4(2)
Co4 C40 C41 C42 -60.92(14)
C48 C40 C41 Co4 -119.8(2)
C44 C40 C41 Co4 58.55(14)
C1 Co4 C41 C42 124.43(19)
C43 Co4 C41 C42 37.42(13)
B10 Co4 C41 C42 -93.39(13)
C40 Co4 C41 C42 116.91(18)
C44 Co4 C41 C42 80.61(13)
B7 Co4 C41 C42 -142.15(13)
B6 Co4 C41 C42 -52.11(15)
B3 Co4 C41 C42 175.70(12)
B2 Co4 C41 C42 1.9(3)
C1 Co4 C41 C40 7.5(2)
C42 Co4 C41 C40 -116.91(18)
C43 Co4 C41 C40 -79.48(13)
B10 Co4 C41 C40 149.70(13)
C44 Co4 C41 C40 -36.30(11)
B7 Co4 C41 C40 100.94(13)
B6 Co4 C41 C40 -169.02(12)
B3 Co4 C41 C40 58.79(15)
B2 Co4 C41 C40 -115.0(2)
C40 C41 C42 C43 3.3(2)
Co4 C41 C42 C43 -60.70(15)
C40 C41 C42 Co4 63.97(14)
C1 Co4 C42 C43 -18.0(2)
C41 Co4 C42 C43 119.29(18)
B10 Co4 C42 C43 -152.93(13)
C40 Co4 C42 C43 80.79(13)
C44 Co4 C42 C43 38.08(12)
B7 Co4 C42 C43 167.15(12)
B6 Co4 C42 C43 -103.73(13)
B3 Co4 C42 C43 105.3(3)
B2 Co4 C42 C43 -59.90(14)
C1 Co4 C42 C41 -137.27(15)
C43 Co4 C42 C41 -119.29(18)
B10 Co4 C42 C41 87.78(13)
C40 Co4 C42 C41 -38.49(12)
C44 Co4 C42 C41 -81.21(13)
B7 Co4 C42 C41 47.86(16)
B6 Co4 C42 C41 136.98(13)
B3 Co4 C42 C41 -13.9(4)
B2 Co4 C42 C41 -179.19(12)
C41 C42 C43 C44 -2.9(2)
Co4 C42 C43 C44 -62.85(14)
C41 C42 C43 Co4 59.97(14)
C1 Co4 C43 C42 169.88(12)
C41 Co4 C43 C42 -38.00(12)
B10 Co4 C43 C42 35.07(16)
C40 Co4 C43 C42 -81.44(13)
C44 Co4 C43 C42 -117.71(17)
B7 Co4 C43 C42 -36.6(3)
B6 Co4 C43 C42 80.60(13)
B3 Co4 C43 C42 -156.69(14)
B2 Co4 C43 C42 129.35(13)
C1 Co4 C43 C44 -72.41(12)
C42 Co4 C43 C44 117.71(17)
C41 Co4 C43 C44 79.71(12)
B10 Co4 C43 C44 152.78(12)
C40 Co4 C43 C44 36.27(11)
B7 Co4 C43 C44 81.1(3)
B6 Co4 C43 C44 -161.69(11)
B3 Co4 C43 C44 -38.98(18)
B2 Co4 C43 C44 -112.94(12)
C42 C43 C44 C45 -179.6(2)
Co4 C43 C44 C45 120.4(2)
C42 C43 C44 C40 1.4(2)
Co4 C43 C44 C40 -58.52(14)
C42 C43 C44 Co4 59.91(14)
C48 C40 C44 C45 0.1(3)
C41 C40 C44 C45 -178.50(18)
Co4 C40 C44 C45 -122.60(18)
C48 C40 C44 C43 179.22(18)
C41 C40 C44 C43 0.6(2)
Co4 C40 C44 C43 56.53(14)
C48 C40 C44 Co4 122.69(18)
C41 C40 C44 Co4 -55.91(14)
C1 Co4 C44 C45 -11.84(19)
C42 Co4 C44 C45 -165.1(2)
C41 Co4 C44 C45 150.1(2)
C43 Co4 C44 C45 -126.5(2)
B10 Co4 C44 C45 165.7(2)
C40 Co4 C44 C45 113.1(2)
B7 Co4 C44 C45 78.7(2)
B6 Co4 C44 C45 -99.3(2)
B3 Co4 C44 C45 29.2(2)
B2 Co4 C44 C45 -52.5(2)
C1 Co4 C44 C43 114.64(12)
C42 Co4 C44 C43 -38.60(12)
C41 Co4 C44 C43 -83.37(13)
B10 Co4 C44 C43 -67.8(2)
C40 Co4 C44 C43 -120.46(16)
B7 Co4 C44 C43 -154.81(13)
B6 Co4 C44 C43 27.13(17)
B3 Co4 C44 C43 155.72(12)
B2 Co4 C44 C43 73.94(13)
C1 Co4 C44 C40 -124.90(12)
C42 Co4 C44 C40 81.87(12)
C41 Co4 C44 C40 37.09(11)
C43 Co4 C44 C40 120.46(16)
B10 Co4 C44 C40 52.6(2)
B7 Co4 C44 C40 -34.35(16)
B6 Co4 C44 C40 147.60(13)
B3 Co4 C44 C40 -83.81(12)
B2 Co4 C44 C40 -165.60(12)
C43 C44 C45 C46 -179.6(2)
C40 C44 C45 C46 -0.7(3)
Co4 C44 C45 C46 -87.8(2)
C44 C45 C46 C47 0.4(3)
C45 C46 C47 C48 0.7(3)
C46 C47 C48 C40 -1.3(3)
C41 C40 C48 C47 179.1(2)
C44 C40 C48 C47 0.9(3)
Co4 C40 C48 C47 88.4(2)
